data_7034233
loop_
_publ_author_name
'Osten, K. M.'
'Aluthge, D. C.'
'Mehrkhodavandi, P.'

_publ_section_title
;
 The effect of steric changes on the isoselectivity of dinuclear indium
 catalysts for lactide polymerization.
;
_journal_issue 13
_journal_name_full 'Dalton transactions (Cambridge, England : 2003)'
_journal_page_first 6126
_journal_page_last 6139
_journal_paper_doi 10.1039/c5dt00222b
_journal_volume 44
_journal_year 2015
_chemical_formula_sum 'C61 H96.5 Cl3 In2 N4.5 O3'
_chemical_formula_weight 1276.92
_chemical_name_systematic
;
 ?
;
_chemical_properties_physical 'Air-sensitive, Moisture-sensitive, Oxygen-sensitive'
_space_group_IT_number 2
_symmetry_cell_setting triclinic
_symmetry_space_group_name_Hall '-P 1'
_symmetry_space_group_name_H-M 'P -1'
_atom_sites_solution_hydrogens geom
_atom_sites_solution_primary direct
_atom_sites_solution_secondary difmap
_audit_creation_method SHELXL-97
_audit_update_record
;
2015-01-16 deposited with the CCDC.
2015-01-28 downloaded from the CCDC.
;
_cell_angle_alpha 64.991(2)
_cell_angle_beta 87.640(2)
_cell_angle_gamma 87.658(2)
_cell_formula_units_Z 2
_cell_length_a 12.8751(10)
_cell_length_b 15.9412(12)
_cell_length_c 16.5097(12)
_cell_measurement_reflns_used 9206
_cell_measurement_temperature 90(1)
_cell_measurement_theta_max 30.11
_cell_measurement_theta_min 2.48
_cell_volume 3067.2(4)
_computing_structure_refinement 'SHELXL-97 (Sheldrick, 2008)'
_diffrn_ambient_temperature 90(1)
_diffrn_measured_fraction_theta_full 0.991
_diffrn_measured_fraction_theta_max 0.991
_diffrn_measurement_device_type 'Bruker Apex DUO'
_diffrn_radiation_monochromator graphite
_diffrn_radiation_source 'fine-focus sealed tube'
_diffrn_radiation_type MoK\a
_diffrn_radiation_wavelength 0.71073
_diffrn_reflns_av_R_equivalents 0.0559
_diffrn_reflns_av_sigmaI/netI 0.0359
_diffrn_reflns_limit_h_max 18
_diffrn_reflns_limit_h_min -18
_diffrn_reflns_limit_k_max 22
_diffrn_reflns_limit_k_min -22
_diffrn_reflns_limit_l_max 23
_diffrn_reflns_limit_l_min -23
_diffrn_reflns_number 173951
_diffrn_reflns_theta_full 30.26
_diffrn_reflns_theta_max 30.26
_diffrn_reflns_theta_min 1.36
_exptl_absorpt_coefficient_mu 0.929
_exptl_absorpt_correction_T_max 0.8539
_exptl_absorpt_correction_T_min 0.7956
_exptl_absorpt_correction_type multi-scan
_exptl_crystal_colour colourless
_exptl_crystal_density_diffrn 1.383
_exptl_crystal_density_method 'not measured'
_exptl_crystal_description Irregular
_exptl_crystal_F_000 1334
_exptl_crystal_recrystallization_method 'Re-crystallisation from solvent: '
_exptl_crystal_size_max 0.31
_exptl_crystal_size_mid 0.21
_exptl_crystal_size_min 0.17
_refine_diff_density_max 1.821
_refine_diff_density_min -0.941
_refine_diff_density_rms 0.088
_refine_ls_extinction_method none
_refine_ls_goodness_of_fit_ref 1.021
_refine_ls_hydrogen_treatment mixed
_refine_ls_matrix_type full
_refine_ls_number_parameters 683
_refine_ls_number_reflns 18161
_refine_ls_number_restraints 456
_refine_ls_restrained_S_all 1.010
_refine_ls_R_factor_all 0.0417
_refine_ls_R_factor_gt 0.0294
_refine_ls_shift/su_max 0.003
_refine_ls_shift/su_mean 0.000
_refine_ls_structure_factor_coef Fsqd
_refine_ls_weighting_details 'calc w=1/[\s^2^(Fo^2^)+(0.0376P)^2^+1.2653P] where P=(Fo^2^+2Fc^2^)/3'
_refine_ls_weighting_scheme calc
_refine_ls_wR_factor_gt 0.0719
_refine_ls_wR_factor_ref 0.0766
_reflns_number_gt 14607
_reflns_number_total 18161
_reflns_threshold_expression >2\s(I)
_cod_data_source_file c5dt00222b2.cif
_cod_data_source_block pm131
_cod_depositor_comments
;
The following automatic conversions were performed:

'_exptl_absorpt_correction_type' value 'Multi-scan' changed to
'multi-scan' according to
/usr/data/users/saulius/crontab/automatic-downloads/rss-feeds/RSC/lib/dictionaries/cif_core.dic
dictionary named 'cif_core.dic' version 2.4.2 from 2011-04-26.

Automatic conversion script
Id: cif_fix_values 3086 2015-02-26 13:12:21Z robertas 

 Adding full bibliography for 7034231--7034234.cif.
;
_cod_original_sg_symbol_H-M P-1
_cod_original_formula_sum 'C61 H96.50 Cl3 In2 N4.50 O3'
_cod_database_code 7034233

loop_
_symmetry_equiv_pos_as_xyz
'x, y, z'
'-x, -y, -z'

loop_
_atom_site_label
_atom_site_type_symbol
_atom_site_fract_x
_atom_site_fract_y
_atom_site_fract_z
_atom_site_U_iso_or_equiv
_atom_site_adp_type
_atom_site_occupancy
_atom_site_symmetry_multiplicity
_atom_site_calc_flag
_atom_site_refinement_flags
C1 C -0.04106(14) 0.34990(13) 0.84661(12) 0.0134(3) Uani 1 1 d U
C2 C -0.09736(14) 0.43391(13) 0.82972(12) 0.0143(4) Uani 1 1 d U
C3 C -0.18356(14) 0.43017(13) 0.88561(13) 0.0157(4) Uani 1 1 d U
H3 H -0.2196 0.4852 0.8758 0.019 Uiso 1 1 calc R
C4 C -0.21871(14) 0.34875(13) 0.95528(13) 0.0152(4) Uani 1 1 d U
C5 C -0.16689(14) 0.26653(13) 0.96493(13) 0.0150(4) Uani 1 1 d U
H5 H -0.1908 0.2105 1.0080 0.018 Uiso 1 1 calc R
C6 C -0.08050(14) 0.26627(13) 0.91171(12) 0.0135(3) Uani 1 1 d U
C7 C -0.02801(14) 0.17528(12) 0.92407(13) 0.0138(3) Uani 1 1 d U
H7A H -0.0698 0.1247 0.9650 0.017 Uiso 1 1 calc R
H7B H -0.0236 0.1711 0.8671 0.017 Uiso 1 1 calc R
C8 C 0.13513(17) 0.37567(14) 0.98111(14) 0.0217(4) Uani 1 1 d U
H8A H 0.1467 0.3909 1.0304 0.032 Uiso 1 1 calc R
H8B H 0.0636 0.3603 0.9821 0.032 Uiso 1 1 calc R
H8C H 0.1511 0.4279 0.9260 0.032 Uiso 1 1 calc R
C9 C 0.31259(17) 0.31761(16) 0.99571(15) 0.0251(5) Uani 1 1 d U
H9A H 0.3310 0.3732 0.9446 0.038 Uiso 1 1 calc R
H9B H 0.3580 0.2675 0.9979 0.038 Uiso 1 1 calc R
H9C H 0.3193 0.3266 1.0492 0.038 Uiso 1 1 calc R
C10 C -0.30917(16) 0.34686(14) 1.01938(14) 0.0206(4) Uani 1 1 d U
C11 C -0.3976(2) 0.2920(2) 1.0079(2) 0.0486(8) Uani 1 1 d U
H11A H -0.4242 0.3237 0.9488 0.073 Uiso 1 1 calc R
H11B H -0.4523 0.2863 1.0511 0.073 Uiso 1 1 calc R
H11C H -0.3720 0.2314 1.0166 0.073 Uiso 1 1 calc R
C12 C -0.3517(2) 0.44359(16) 1.00128(18) 0.0407(7) Uani 1 1 d U
H12A H -0.2973 0.4796 1.0077 0.061 Uiso 1 1 calc R
H12B H -0.4075 0.4392 1.0432 0.061 Uiso 1 1 calc R
H12C H -0.3771 0.4729 0.9416 0.061 Uiso 1 1 calc R
C13 C -0.2725(2) 0.2999(2) 1.11553(16) 0.0453(8) Uani 1 1 d U
H13A H -0.2479 0.2380 1.1282 0.068 Uiso 1 1 calc R
H13B H -0.3295 0.2976 1.1558 0.068 Uiso 1 1 calc R
H13C H -0.2173 0.3344 1.1231 0.068 Uiso 1 1 calc R
C14 C 0.07661(15) 0.16633(13) 1.04979(12) 0.0161(4) Uani 1 1 d U
H14 H 0.0181 0.2069 1.0517 0.019 Uiso 1 1 calc R
C15 C 0.17566(15) 0.20658(14) 1.06593(13) 0.0173(4) Uani 1 1 d U
H15 H 0.2327 0.1618 1.0721 0.021 Uiso 1 1 calc R
C16 C 0.05763(17) 0.07032(14) 1.12454(14) 0.0214(4) Uani 1 1 d U
H16A H -0.0055 0.0461 1.1134 0.026 Uiso 1 1 calc R
H16B H 0.1150 0.0286 1.1252 0.026 Uiso 1 1 calc R
C17 C 0.16192(17) 0.21373(15) 1.15540(13) 0.0211(4) Uani 1 1 d U
H17A H 0.2242 0.2386 1.1671 0.025 Uiso 1 1 calc R
H17B H 0.1042 0.2560 1.1521 0.025 Uiso 1 1 calc R
C18 C 0.04748(19) 0.07472(17) 1.21518(14) 0.0289(5) Uani 1 1 d U
H18A H -0.0149 0.1101 1.2170 0.035 Uiso 1 1 calc R
H18B H 0.0409 0.0126 1.2621 0.035 Uiso 1 1 calc R
C19 C 0.14127(18) 0.11931(16) 1.23203(15) 0.0263(5) Uani 1 1 d U
H19A H 0.2020 0.0790 1.2392 0.032 Uiso 1 1 calc R
H19B H 0.1296 0.1266 1.2871 0.032 Uiso 1 1 calc R
C20 C -0.06646(15) 0.52469(13) 0.75123(13) 0.0177(4) Uani 1 1 d U
C21 C 0.04336(16) 0.55470(14) 0.76176(16) 0.0261(5) Uani 1 1 d U
H21A H 0.0442 0.5651 0.8155 0.031 Uiso 1 1 calc R
H21B H 0.0938 0.5057 0.7678 0.031 Uiso 1 1 calc R
C22 C -0.14227(15) 0.60583(13) 0.74186(13) 0.0170(4) Uani 1 1 d U
H22A H -0.2123 0.5897 0.7354 0.020 Uiso 1 1 calc R
H22B H -0.1414 0.6161 0.7957 0.020 Uiso 1 1 calc R
C23 C -0.11288(16) 0.69546(14) 0.66066(15) 0.0238(5) Uani 1 1 d U
H23 H -0.1628 0.7451 0.6566 0.029 Uiso 1 1 calc R
C24 C -0.00353(17) 0.72285(15) 0.67238(18) 0.0340(6) Uani 1 1 d U
H24A H 0.0157 0.7794 0.6215 0.041 Uiso 1 1 calc R
H24B H -0.0023 0.7338 0.7258 0.041 Uiso 1 1 calc R
C25 C 0.07346(18) 0.64407(16) 0.6801(2) 0.0405(7) Uani 1 1 d U
H25 H 0.1436 0.6610 0.6876 0.049 Uiso 1 1 calc R
C26 C -0.0367(2) 0.60241(17) 0.58260(16) 0.0408(7) Uani 1 1 d U
H26 H -0.0371 0.5929 0.5277 0.049 Uiso 1 1 calc R
C27 C 0.0722(2) 0.62808(18) 0.59612(19) 0.0532(10) Uani 1 1 d U
H27A H 0.1214 0.5786 0.6009 0.064 Uiso 1 1 calc R
H27B H 0.0931 0.6838 0.5449 0.064 Uiso 1 1 calc R
C28 C -0.1154(2) 0.68086(16) 0.57565(15) 0.0344(6) Uani 1 1 d U
H28A H -0.0974 0.7376 0.5244 0.041 Uiso 1 1 calc R
H28B H -0.1848 0.6644 0.5678 0.041 Uiso 1 1 calc R
C29 C -0.06862(19) 0.51274(15) 0.66319(14) 0.0268(5) Uani 1 1 d U
H29A H -0.0214 0.4624 0.6667 0.032 Uiso 1 1 calc R
H29B H -0.1381 0.4968 0.6549 0.032 Uiso 1 1 calc R
C30 C 0.35067(14) 0.18056(13) 0.56923(12) 0.0135(3) Uani 1 1 d U
C31 C 0.39838(15) 0.26381(13) 0.55651(13) 0.0158(4) Uani 1 1 d U
C32 C 0.39515(16) 0.30146(13) 0.62669(13) 0.0173(4) Uani 1 1 d U
H32A H 0.4399 0.3544 0.6061 0.021 Uiso 1 1 calc R
H32B H 0.3248 0.3238 0.6308 0.021 Uiso 1 1 calc R
C33 C 0.51268(16) 0.00583(15) 0.74531(15) 0.0232(4) Uani 1 1 d U
H33A H 0.5801 -0.0239 0.7590 0.035 Uiso 1 1 calc R
H33B H 0.5148 0.0555 0.6864 0.035 Uiso 1 1 calc R
H33C H 0.4627 -0.0383 0.7477 0.035 Uiso 1 1 calc R
C34 C 0.47864(18) -0.03526(16) 0.90086(16) 0.0299(5) Uani 1 1 d U
H34A H 0.4280 -0.0783 0.9019 0.045 Uiso 1 1 calc R
H34B H 0.4597 -0.0127 0.9450 0.045 Uiso 1 1 calc R
H34C H 0.5458 -0.0657 0.9137 0.045 Uiso 1 1 calc R
C35 C 0.44090(15) 0.32053(13) 0.47292(13) 0.0173(4) Uani 1 1 d U
H35 H 0.4741 0.3738 0.4665 0.021 Uiso 1 1 calc R
C36 C 0.43578(15) 0.30087(13) 0.39902(13) 0.0153(4) Uani 1 1 d U
C37 C 0.38974(14) 0.21747(13) 0.41300(13) 0.0141(3) Uani 1 1 d U
H37 H 0.3865 0.2022 0.3647 0.017 Uiso 1 1 calc R
C38 C 0.34839(14) 0.15592(12) 0.49581(12) 0.0123(3) Uani 1 1 d U
C39 C 0.48174(15) 0.36803(13) 0.30816(13) 0.0176(4) Uani 1 1 d U
C40 C 0.43951(17) 0.46733(14) 0.28420(15) 0.0240(4) Uani 1 1 d U
H40A H 0.3650 0.4683 0.2834 0.036 Uiso 1 1 calc R
H40B H 0.4664 0.5081 0.2263 0.036 Uiso 1 1 calc R
H40C H 0.4609 0.4875 0.3280 0.036 Uiso 1 1 calc R
C41 C 0.60076(16) 0.36895(14) 0.31263(15) 0.0220(4) Uani 1 1 d U
H41A H 0.6185 0.3869 0.3589 0.033 Uiso 1 1 calc R
H41B H 0.6286 0.4123 0.2562 0.033 Uiso 1 1 calc R
H41C H 0.6294 0.3082 0.3256 0.033 Uiso 1 1 calc R
C42 C 0.45446(17) 0.34057(14) 0.23315(14) 0.0215(4) Uani 1 1 d U
H42A H 0.4840 0.2803 0.2452 0.032 Uiso 1 1 calc R
H42B H 0.4821 0.3849 0.1771 0.032 Uiso 1 1 calc R
H42C H 0.3803 0.3394 0.2302 0.032 Uiso 1 1 calc R
C43 C 0.55439(15) 0.11546(15) 0.80903(15) 0.0216(4) Uani 1 1 d U
H43 H 0.5359 0.1280 0.8611 0.026 Uiso 1 1 calc R
C44 C 0.53857(15) 0.20698(15) 0.72619(16) 0.0223(4) Uani 1 1 d U
H44 H 0.5613 0.1982 0.6728 0.027 Uiso 1 1 calc R
C45 C 0.67017(17) 0.08598(18) 0.81656(19) 0.0312(5) Uani 1 1 d U
H45A H 0.6798 0.0281 0.8691 0.037 Uiso 1 1 calc R
H45B H 0.6930 0.0762 0.7644 0.037 Uiso 1 1 calc R
C46 C 0.6046(2) 0.28139(19) 0.7332(3) 0.0484(8) Uani 1 1 d U
H46A H 0.5804 0.2923 0.7844 0.058 Uiso 1 1 calc R
H46B H 0.5960 0.3389 0.6801 0.058 Uiso 1 1 calc R
C47 C 0.7353(2) 0.1606(2) 0.8235(3) 0.0545(9) Uani 1 1 d U
H47A H 0.7150 0.1677 0.8775 0.065 Uiso 1 1 calc R
H47B H 0.8081 0.1416 0.8274 0.065 Uiso 1 1 calc R
C48 C 0.7208(2) 0.2525(2) 0.7431(3) 0.0706(12) Uani 1 1 d U
H48A H 0.7470 0.2472 0.6895 0.085 Uiso 1 1 calc R
H48B H 0.7598 0.2995 0.7504 0.085 Uiso 1 1 calc R
C49 C 0.36583(14) -0.01638(12) 0.58047(13) 0.0146(4) Uani 1 1 d U
H49A H 0.4386 -0.0129 0.5619 0.018 Uiso 1 1 calc R
H49B H 0.3607 -0.0090 0.6359 0.018 Uiso 1 1 calc R
C50 C 0.30389(14) 0.06315(12) 0.50825(12) 0.0121(3) Uani 1 1 d U
C51 C 0.31275(15) 0.04699(13) 0.42256(13) 0.0151(4) Uani 1 1 d U
H51A H 0.3850 0.0505 0.4026 0.018 Uiso 1 1 calc R
H51B H 0.2737 0.0953 0.3758 0.018 Uiso 1 1 calc R
C52 C 0.27099(15) -0.04843(13) 0.43859(14) 0.0171(4) Uani 1 1 d U
H52 H 0.2770 -0.0562 0.3828 0.020 Uiso 1 1 calc R
C53 C 0.33519(16) -0.12493(14) 0.51014(14) 0.0195(4) Uani 1 1 d U
H53A H 0.4074 -0.1221 0.4902 0.023 Uiso 1 1 calc R
H53B H 0.3096 -0.1851 0.5205 0.023 Uiso 1 1 calc R
C54 C 0.32611(16) -0.11131(13) 0.59694(14) 0.0180(4) Uani 1 1 d U
H54 H 0.3674 -0.1597 0.6431 0.022 Uiso 1 1 calc R
C55 C 0.21155(16) -0.11679(13) 0.62900(14) 0.0198(4) Uani 1 1 d U
H55A H 0.1854 -0.1773 0.6414 0.024 Uiso 1 1 calc R
H55B H 0.2059 -0.1080 0.6837 0.024 Uiso 1 1 calc R
C56 C 0.18716(14) 0.05478(13) 0.53818(13) 0.0146(4) Uani 1 1 d U
H56A H 0.1785 0.0648 0.5921 0.018 Uiso 1 1 calc R
H56B H 0.1465 0.1022 0.4919 0.018 Uiso 1 1 calc R
C57 C 0.15645(15) -0.05565(14) 0.47005(14) 0.0180(4) Uani 1 1 d U
H57A H 0.1147 -0.0090 0.4242 0.022 Uiso 1 1 calc R
H57B H 0.1311 -0.1161 0.4809 0.022 Uiso 1 1 calc R
C58 C 0.14705(15) -0.04140(13) 0.55611(13) 0.0168(4) Uani 1 1 d U
H58 H 0.0740 -0.0454 0.5761 0.020 Uiso 1 1 calc R
C59 C 0.12372(17) 0.24456(16) 0.68660(14) 0.0237(4) Uani 1 1 d U
H59A H 0.1687 0.2600 0.6340 0.028 Uiso 1 1 calc R
H59B H 0.0867 0.3007 0.6818 0.028 Uiso 1 1 calc R
C60 C 0.0460(2) 0.1733(3) 0.69064(18) 0.0493(8) Uani 1 1 d U
H60A H 0.0054 0.1982 0.6377 0.074 Uiso 1 1 calc R
H60B H 0.0008 0.1587 0.7423 0.074 Uiso 1 1 calc R
H60C H 0.0826 0.1182 0.6945 0.074 Uiso 1 1 calc R
N1 N 0.07890(12) 0.16554(11) 0.95992(11) 0.0136(3) Uani 1 1 d U
H1 H 0.1050 0.1091 0.9668 0.016 Uiso 1 1 calc R
N2 N 0.20318(13) 0.29519(11) 0.98871(11) 0.0158(3) Uani 1 1 d U
N3 N 0.42686(12) 0.23598(11) 0.71847(11) 0.0161(3) Uani 1 1 d U
H3A H 0.4168 0.2678 0.7529 0.019 Uiso 1 1 calc R
N4 N 0.48239(13) 0.04322(12) 0.81139(12) 0.0179(3) Uani 1 1 d U
O1 O 0.04751(10) 0.34938(9) 0.80097(9) 0.0160(3) Uani 1 1 d U
O2 O 0.18611(10) 0.20886(9) 0.76586(9) 0.0145(3) Uani 1 1 d U
O3 O 0.30590(10) 0.12539(9) 0.64791(9) 0.0149(3) Uani 1 1 d U
Cl1 Cl 0.32730(4) 0.14146(4) 0.92386(3) 0.02112(10) Uani 1 1 d U
Cl2 Cl 0.30144(4) 0.39535(3) 0.77170(3) 0.01867(9) Uani 1 1 d U
Cl3 Cl 0.22504(4) -0.02643(4) 0.85090(4) 0.02619(11) Uani 1 1 d U
In1 In 0.181992(10) 0.273433(9) 0.856360(8) 0.01188(3) Uani 1 1 d U
In2 In 0.316482(10) 0.116963(9) 0.775244(9) 0.01269(3) Uani 1 1 d U
C62 C 0.2997(5) 0.5196(4) 0.5030(3) 0.0355(11) Uani 0.50 1 d PU
C61 C 0.2071(5) 0.4751(4) 0.5239(4) 0.0495(15) Uani 0.50 1 d PU
H61A H 0.2100 0.4257 0.5052 0.074 Uiso 0.50 1 calc PR
H61B H 0.1520 0.5182 0.4939 0.074 Uiso 0.50 1 calc PR
H61C H 0.1942 0.4503 0.5873 0.074 Uiso 0.50 1 calc PR
N5 N 0.3761(7) 0.5500(6) 0.4832(5) 0.094(2) Uiso 0.50 1 d PU

loop_
_atom_site_aniso_label
_atom_site_aniso_U_11
_atom_site_aniso_U_22
_atom_site_aniso_U_33
_atom_site_aniso_U_23
_atom_site_aniso_U_13
_atom_site_aniso_U_12
C1 0.0114(8) 0.0167(9) 0.0133(9) -0.0077(7) 0.0007(7) 0.0022(7)
C2 0.0133(8) 0.0143(8) 0.0125(8) -0.0033(7) 0.0006(7) 0.0018(7)
C3 0.0137(8) 0.0147(8) 0.0174(9) -0.0061(7) 0.0016(7) 0.0030(7)
C4 0.0118(8) 0.0166(9) 0.0160(9) -0.0062(7) 0.0019(7) 0.0005(7)
C5 0.0132(8) 0.0143(8) 0.0149(9) -0.0037(7) 0.0014(7) -0.0003(7)
C6 0.0132(8) 0.0134(8) 0.0140(9) -0.0059(7) -0.0012(7) 0.0018(7)
C7 0.0117(8) 0.0135(8) 0.0165(9) -0.0065(7) -0.0018(7) 0.0006(6)
C8 0.0280(11) 0.0198(10) 0.0200(10) -0.0113(8) -0.0016(8) 0.0008(8)
C9 0.0203(10) 0.0320(12) 0.0275(11) -0.0165(10) -0.0014(9) -0.0061(9)
C10 0.0175(9) 0.0180(9) 0.0209(10) -0.0039(8) 0.0088(8) 0.0019(7)
C11 0.0248(13) 0.0571(18) 0.074(2) -0.0382(17) 0.0246(13) -0.0141(12)
C12 0.0425(15) 0.0240(12) 0.0413(15) -0.0035(11) 0.0277(12) 0.0092(10)
C13 0.0433(16) 0.0587(18) 0.0215(12) -0.0081(12) 0.0103(11) 0.0234(14)
C14 0.0165(9) 0.0186(9) 0.0120(9) -0.0052(7) -0.0011(7) -0.0006(7)
C15 0.0170(9) 0.0180(9) 0.0162(9) -0.0065(8) -0.0015(7) -0.0001(7)
C16 0.0239(10) 0.0176(9) 0.0177(10) -0.0020(8) -0.0025(8) -0.0031(8)
C17 0.0238(10) 0.0248(10) 0.0158(9) -0.0095(8) -0.0012(8) -0.0027(8)
C18 0.0331(12) 0.0332(12) 0.0130(10) -0.0018(9) -0.0004(9) -0.0084(10)
C19 0.0292(12) 0.0294(11) 0.0177(10) -0.0069(9) -0.0043(9) -0.0006(9)
C20 0.0159(9) 0.0150(9) 0.0166(9) -0.0021(7) 0.0041(7) 0.0034(7)
C21 0.0145(9) 0.0152(9) 0.0357(13) 0.0010(9) 0.0046(9) 0.0010(7)
C22 0.0137(9) 0.0160(9) 0.0180(9) -0.0043(8) 0.0023(7) 0.0029(7)
C23 0.0200(10) 0.0155(9) 0.0249(11) 0.0009(8) 0.0069(8) 0.0057(8)
C24 0.0218(11) 0.0164(10) 0.0446(15) 0.0049(10) 0.0091(10) -0.0007(8)
C25 0.0170(11) 0.0200(11) 0.0567(17) 0.0091(11) 0.0152(11) 0.0032(9)
C26 0.0592(18) 0.0293(12) 0.0172(11) 0.0030(9) 0.0136(11) 0.0227(12)
C27 0.0458(16) 0.0284(13) 0.0465(17) 0.0169(12) 0.0348(14) 0.0191(12)
C28 0.0466(15) 0.0227(11) 0.0194(11) 0.0029(9) 0.0066(10) 0.0169(10)
C29 0.0363(12) 0.0209(10) 0.0149(10) -0.0011(8) 0.0051(9) 0.0133(9)
C30 0.0107(8) 0.0145(8) 0.0140(9) -0.0050(7) 0.0015(7) 0.0005(6)
C31 0.0149(9) 0.0186(9) 0.0161(9) -0.0095(8) 0.0022(7) -0.0026(7)
C32 0.0199(9) 0.0156(9) 0.0174(9) -0.0079(8) 0.0046(8) -0.0041(7)
C33 0.0176(10) 0.0269(11) 0.0326(12) -0.0199(10) -0.0085(9) 0.0069(8)
C34 0.0267(12) 0.0304(12) 0.0262(12) -0.0060(10) -0.0079(9) 0.0090(9)
C35 0.0168(9) 0.0150(9) 0.0201(10) -0.0074(8) 0.0046(8) -0.0056(7)
C36 0.0143(9) 0.0135(8) 0.0164(9) -0.0049(7) 0.0037(7) -0.0014(7)
C37 0.0123(8) 0.0166(9) 0.0139(9) -0.0071(7) 0.0004(7) 0.0008(7)
C38 0.0101(8) 0.0127(8) 0.0142(9) -0.0059(7) 0.0005(7) 0.0006(6)
C39 0.0182(9) 0.0154(9) 0.0168(9) -0.0047(7) 0.0034(7) -0.0008(7)
C40 0.0246(11) 0.0187(10) 0.0253(11) -0.0063(9) 0.0028(9) -0.0006(8)
C41 0.0192(10) 0.0180(9) 0.0247(11) -0.0051(8) 0.0064(8) -0.0043(8)
C42 0.0250(10) 0.0200(10) 0.0159(9) -0.0045(8) 0.0062(8) -0.0032(8)
C43 0.0141(9) 0.0294(11) 0.0304(11) -0.0213(10) -0.0056(8) 0.0037(8)
C44 0.0113(9) 0.0262(11) 0.0351(12) -0.0185(10) 0.0019(8) -0.0020(8)
C45 0.0148(10) 0.0404(14) 0.0490(15) -0.0288(12) -0.0105(10) 0.0064(9)
C46 0.0240(13) 0.0338(14) 0.094(3) -0.0321(16) -0.0159(14) -0.0038(10)
C47 0.0225(13) 0.0534(18) 0.107(3) -0.051(2) -0.0290(16) 0.0076(12)
C48 0.0236(14) 0.0470(18) 0.144(4) -0.041(2) -0.0236(19) -0.0072(13)
C49 0.0130(8) 0.0145(8) 0.0175(9) -0.0078(7) -0.0023(7) 0.0024(7)
C50 0.0110(8) 0.0126(8) 0.0131(8) -0.0059(7) 0.0003(7) -0.0002(6)
C51 0.0133(8) 0.0171(9) 0.0152(9) -0.0073(7) 0.0002(7) -0.0007(7)
C52 0.0174(9) 0.0174(9) 0.0193(10) -0.0104(8) -0.0012(7) -0.0007(7)
C53 0.0201(10) 0.0156(9) 0.0267(11) -0.0125(8) -0.0037(8) 0.0028(7)
C54 0.0204(10) 0.0123(8) 0.0212(10) -0.0067(8) -0.0064(8) 0.0038(7)
C55 0.0224(10) 0.0140(9) 0.0205(10) -0.0044(8) -0.0006(8) -0.0033(7)
C56 0.0108(8) 0.0145(8) 0.0165(9) -0.0047(7) 0.0013(7) 0.0010(7)
C57 0.0150(9) 0.0165(9) 0.0211(10) -0.0061(8) -0.0034(8) -0.0031(7)
C58 0.0130(9) 0.0155(9) 0.0198(10) -0.0052(8) 0.0012(7) -0.0033(7)
C59 0.0246(11) 0.0306(11) 0.0206(10) -0.0160(9) -0.0085(8) 0.0123(9)
C60 0.0276(13) 0.100(3) 0.0269(13) -0.0317(16) 0.0052(11) -0.0229(15)
N1 0.0120(7) 0.0133(7) 0.0153(8) -0.0060(6) -0.0013(6) 0.0021(6)
N2 0.0151(8) 0.0158(8) 0.0174(8) -0.0075(7) -0.0004(6) -0.0030(6)
N3 0.0131(7) 0.0193(8) 0.0202(8) -0.0125(7) 0.0009(6) -0.0008(6)
N4 0.0150(8) 0.0212(8) 0.0199(8) -0.0110(7) -0.0055(6) 0.0042(6)
O1 0.0127(6) 0.0163(6) 0.0157(7) -0.0042(5) 0.0035(5) 0.0044(5)
O2 0.0125(6) 0.0173(6) 0.0159(7) -0.0095(5) -0.0010(5) 0.0026(5)
O3 0.0172(6) 0.0150(6) 0.0119(6) -0.0051(5) 0.0030(5) -0.0021(5)
Cl1 0.0194(2) 0.0260(2) 0.0193(2) -0.0113(2) -0.00222(18) 0.00653(19)
Cl2 0.0175(2) 0.0162(2) 0.0231(2) -0.00936(18) 0.00633(18) -0.00419(17)
Cl3 0.0241(3) 0.0180(2) 0.0262(3) 0.0009(2) -0.0013(2) -0.00453(19)
In1 0.01042(6) 0.01233(6) 0.01316(6) -0.00586(5) 0.00112(5) 0.00079(4)
In2 0.01052(6) 0.01532(6) 0.01184(6) -0.00557(5) 0.00044(5) 0.00155(5)
C62 0.045(3) 0.036(3) 0.023(2) -0.009(2) 0.003(2) -0.013(2)
C61 0.063(4) 0.043(3) 0.046(3) -0.023(3) -0.014(3) 0.015(3)

loop_
_atom_type_symbol
_atom_type_description
_atom_type_scat_dispersion_real
_atom_type_scat_dispersion_imag
_atom_type_scat_source
C C 0.0033 0.0016 'International Tables Vol C Tables 4.2.6.8 and 6.1.1.4'
H H 0.0000 0.0000 'International Tables Vol C Tables 4.2.6.8 and 6.1.1.4'
N N 0.0061 0.0033 'International Tables Vol C Tables 4.2.6.8 and 6.1.1.4'
O O 0.0106 0.0060 'International Tables Vol C Tables 4.2.6.8 and 6.1.1.4'
Cl Cl 0.1484 0.1585 'International Tables Vol C Tables 4.2.6.8 and 6.1.1.4'
In In -0.7276 1.3100 'International Tables Vol C Tables 4.2.6.8 and 6.1.1.4'

loop_
_geom_angle_atom_site_label_1
_geom_angle_atom_site_label_2
_geom_angle_atom_site_label_3
_geom_angle
O1 C1 C6 120.22(16)
O1 C1 C2 120.97(17)
C6 C1 C2 118.81(16)
C3 C2 C1 117.65(17)
C3 C2 C20 121.39(16)
C1 C2 C20 120.93(16)
C4 C3 C2 124.02(17)
C4 C3 H3 118.0
C2 C3 H3 118.0
C5 C4 C3 116.65(17)
C5 C4 C10 120.12(17)
C3 C4 C10 123.24(17)
C6 C5 C4 121.63(17)
C6 C5 H5 119.2
C4 C5 H5 119.2
C5 C6 C1 120.79(17)
C5 C6 C7 119.55(17)
C1 C6 C7 119.66(16)
N1 C7 C6 111.85(15)
N1 C7 H7A 109.2
C6 C7 H7A 109.2
N1 C7 H7B 109.2
C6 C7 H7B 109.2
H7A C7 H7B 107.9
N2 C8 H8A 109.5
N2 C8 H8B 109.5
H8A C8 H8B 109.5
N2 C8 H8C 109.5
H8A C8 H8C 109.5
H8B C8 H8C 109.5
N2 C9 H9A 109.5
N2 C9 H9B 109.5
H9A C9 H9B 109.5
N2 C9 H9C 109.5
H9A C9 H9C 109.5
H9B C9 H9C 109.5
C12 C10 C13 108.9(2)
C12 C10 C11 107.9(2)
C13 C10 C11 109.2(2)
C12 C10 C4 112.30(17)
C13 C10 C4 109.39(17)
C11 C10 C4 109.05(19)
C10 C11 H11A 109.5
C10 C11 H11B 109.5
H11A C11 H11B 109.5
C10 C11 H11C 109.5
H11A C11 H11C 109.5
H11B C11 H11C 109.5
C10 C12 H12A 109.5
C10 C12 H12B 109.5
H12A C12 H12B 109.5
C10 C12 H12C 109.5
H12A C12 H12C 109.5
H12B C12 H12C 109.5
C10 C13 H13A 109.5
C10 C13 H13B 109.5
H13A C13 H13B 109.5
C10 C13 H13C 109.5
H13A C13 H13C 109.5
H13B C13 H13C 109.5
N1 C14 C16 111.98(16)
N1 C14 C15 111.80(15)
C16 C14 C15 110.67(16)
N1 C14 H14 107.4
C16 C14 H14 107.4
C15 C14 H14 107.4
N2 C15 C17 114.33(16)
N2 C15 C14 111.86(15)
C17 C15 C14 108.16(16)
N2 C15 H15 107.4
C17 C15 H15 107.4
C14 C15 H15 107.4
C18 C16 C14 110.71(18)
C18 C16 H16A 109.5
C14 C16 H16A 109.5
C18 C16 H16B 109.5
C14 C16 H16B 109.5
H16A C16 H16B 108.1
C19 C17 C15 111.30(17)
C19 C17 H17A 109.4
C15 C17 H17A 109.4
C19 C17 H17B 109.4
C15 C17 H17B 109.4
H17A C17 H17B 108.0
C19 C18 C16 111.20(19)
C19 C18 H18A 109.4
C16 C18 H18A 109.4
C19 C18 H18B 109.4
C16 C18 H18B 109.4
H18A C18 H18B 108.0
C18 C19 C17 111.71(18)
C18 C19 H19A 109.3
C17 C19 H19A 109.3
C18 C19 H19B 109.3
C17 C19 H19B 109.3
H19A C19 H19B 107.9
C2 C20 C29 109.34(17)
C2 C20 C22 112.15(15)
C29 C20 C22 107.34(16)
C2 C20 C21 112.06(16)
C29 C20 C21 109.19(18)
C22 C20 C21 106.61(16)
C25 C21 C20 110.62(19)
C25 C21 H21A 109.5
C20 C21 H21A 109.5
C25 C21 H21B 109.5
C20 C21 H21B 109.5
H21A C21 H21B 108.1
C23 C22 C20 111.57(16)
C23 C22 H22A 109.3
C20 C22 H22A 109.3
C23 C22 H22B 109.3
C20 C22 H22B 109.3
H22A C22 H22B 108.0
C28 C23 C24 109.9(2)
C28 C23 C22 109.91(18)
C24 C23 C22 109.33(18)
C28 C23 H23 109.2
C24 C23 H23 109.2
C22 C23 H23 109.2
C25 C24 C23 108.7(2)
C25 C24 H24A 110.0
C23 C24 H24A 110.0
C25 C24 H24B 110.0
C23 C24 H24B 110.0
H24A C24 H24B 108.3
C27 C25 C24 109.8(2)
C27 C25 C21 109.7(2)
C24 C25 C21 109.78(19)
C27 C25 H25 109.2
C24 C25 H25 109.2
C21 C25 H25 109.2
C27 C26 C29 109.5(2)
C27 C26 C28 109.8(2)
C29 C26 C28 108.77(19)
C27 C26 H26 109.6
C29 C26 H26 109.6
C28 C26 H26 109.6
C25 C27 C26 110.1(2)
C25 C27 H27A 109.6
C26 C27 H27A 109.6
C25 C27 H27B 109.6
C26 C27 H27B 109.6
H27A C27 H27B 108.2
C23 C28 C26 108.9(2)
C23 C28 H28A 109.9
C26 C28 H28A 109.9
C23 C28 H28B 109.9
C26 C28 H28B 109.9
H28A C28 H28B 108.3
C26 C29 C20 110.9(2)
C26 C29 H29A 109.5
C20 C29 H29A 109.5
C26 C29 H29B 109.5
C20 C29 H29B 109.5
H29A C29 H29B 108.0
O3 C30 C31 121.80(17)
O3 C30 C38 119.37(16)
C31 C30 C38 118.81(17)
C35 C31 C30 119.90(18)
C35 C31 C32 116.66(17)
C30 C31 C32 123.05(17)
N3 C32 C31 116.68(16)
N3 C32 H32A 108.1
C31 C32 H32A 108.1
N3 C32 H32B 108.1
C31 C32 H32B 108.1
H32A C32 H32B 107.3
N4 C33 H33A 109.5
N4 C33 H33B 109.5
H33A C33 H33B 109.5
N4 C33 H33C 109.5
H33A C33 H33C 109.5
H33B C33 H33C 109.5
N4 C34 H34A 109.5
N4 C34 H34B 109.5
H34A C34 H34B 109.5
N4 C34 H34C 109.5
H34A C34 H34C 109.5
H34B C34 H34C 109.5
C36 C35 C31 122.81(18)
C36 C35 H35 118.6
C31 C35 H35 118.6
C35 C36 C37 116.57(17)
C35 C36 C39 119.98(17)
C37 C36 C39 123.43(17)
C38 C37 C36 123.55(18)
C38 C37 H37 118.2
C36 C37 H37 118.2
C37 C38 C30 118.26(17)
C37 C38 C50 121.20(16)
C30 C38 C50 120.52(16)
C42 C39 C41 108.89(17)
C42 C39 C36 111.46(16)
C41 C39 C36 110.02(16)
C42 C39 C40 108.42(17)
C41 C39 C40 107.68(17)
C36 C39 C40 110.27(16)
C39 C40 H40A 109.5
C39 C40 H40B 109.5
H40A C40 H40B 109.5
C39 C40 H40C 109.5
H40A C40 H40C 109.5
H40B C40 H40C 109.5
C39 C41 H41A 109.5
C39 C41 H41B 109.5
H41A C41 H41B 109.5
C39 C41 H41C 109.5
H41A C41 H41C 109.5
H41B C41 H41C 109.5
C39 C42 H42A 109.5
C39 C42 H42B 109.5
H42A C42 H42B 109.5
C39 C42 H42C 109.5
H42A C42 H42C 109.5
H42B C42 H42C 109.5
N4 C43 C44 111.73(16)
N4 C43 C45 114.65(17)
C44 C43 C45 109.91(19)
N4 C43 H43 106.7
C44 C43 H43 106.7
C45 C43 H43 106.7
N3 C44 C46 110.44(18)
N3 C44 C43 110.24(17)
C46 C44 C43 109.3(2)
N3 C44 H44 108.9
C46 C44 H44 108.9
C43 C44 H44 108.9
C47 C45 C43 110.22(19)
C47 C45 H45A 109.6
C43 C45 H45A 109.6
C47 C45 H45B 109.6
C43 C45 H45B 109.6
H45A C45 H45B 108.1
C44 C46 C48 111.7(2)
C44 C46 H46A 109.3
C48 C46 H46A 109.3
C44 C46 H46B 109.3
C48 C46 H46B 109.3
H46A C46 H46B 107.9
C48 C47 C45 111.1(2)
C48 C47 H47A 109.4
C45 C47 H47A 109.4
C48 C47 H47B 109.4
C45 C47 H47B 109.4
H47A C47 H47B 108.0
C47 C48 C46 110.0(3)
C47 C48 H48A 109.7
C46 C48 H48A 109.7
C47 C48 H48B 109.7
C46 C48 H48B 109.7
H48A C48 H48B 108.2
C54 C49 C50 112.12(15)
C54 C49 H49A 109.2
C50 C49 H49A 109.2
C54 C49 H49B 109.2
C50 C49 H49B 109.2
H49A C49 H49B 107.9
C38 C50 C51 112.89(15)
C38 C50 C49 108.87(15)
C51 C50 C49 107.02(15)
C38 C50 C56 112.35(14)
C51 C50 C56 107.11(15)
C49 C50 C56 108.36(15)
C50 C51 C52 111.39(15)
C50 C51 H51A 109.4
C52 C51 H51A 109.4
C50 C51 H51B 109.4
C52 C51 H51B 109.4
H51A C51 H51B 108.0
C53 C52 C57 109.24(16)
C53 C52 C51 109.38(16)
C57 C52 C51 110.35(16)
C53 C52 H52 109.3
C57 C52 H52 109.3
C51 C52 H52 109.3
C52 C53 C54 108.77(16)
C52 C53 H53A 109.9
C54 C53 H53A 109.9
C52 C53 H53B 109.9
C54 C53 H53B 109.9
H53A C53 H53B 108.3
C49 C54 C53 109.94(17)
C49 C54 C55 108.54(16)
C53 C54 C55 109.90(17)
C49 C54 H54 109.5
C53 C54 H54 109.5
C55 C54 H54 109.5
C58 C55 C54 109.31(16)
C58 C55 H55A 109.8
C54 C55 H55A 109.8
C58 C55 H55B 109.8
C54 C55 H55B 109.8
H55A C55 H55B 108.3
C58 C56 C50 110.98(15)
C58 C56 H56A 109.4
C50 C56 H56A 109.4
C58 C56 H56B 109.4
C50 C56 H56B 109.4
H56A C56 H56B 108.0
C58 C57 C52 109.10(16)
C58 C57 H57A 109.9
C52 C57 H57A 109.9
C58 C57 H57B 109.9
C52 C57 H57B 109.9
H57A C57 H57B 108.3
C57 C58 C55 109.54(16)
C57 C58 C56 109.49(16)
C55 C58 C56 109.69(16)
C57 C58 H58 109.4
C55 C58 H58 109.4
C56 C58 H58 109.4
O2 C59 C60 110.71(19)
O2 C59 H59A 109.5
C60 C59 H59A 109.5
O2 C59 H59B 109.5
C60 C59 H59B 109.5
H59A C59 H59B 108.1
C59 C60 H60A 109.5
C59 C60 H60B 109.5
H60A C60 H60B 109.5
C59 C60 H60C 109.5
H60A C60 H60C 109.5
H60B C60 H60C 109.5
C14 N1 C7 111.76(14)
C14 N1 In1 114.53(11)
C7 N1 In1 109.13(11)
C14 N1 H1 107.0
C7 N1 H1 107.0
In1 N1 H1 107.0
C8 N2 C9 108.35(16)
C8 N2 C15 114.15(16)
C9 N2 C15 109.66(16)
C8 N2 In1 106.75(12)
C9 N2 In1 110.83(12)
C15 N2 In1 107.07(11)
C44 N3 C32 114.87(16)
C44 N3 In2 114.06(12)
C32 N3 In2 109.88(11)
C44 N3 H3A 105.7
C32 N3 H3A 105.7
In2 N3 H3A 105.7
C34 N4 C33 107.90(17)
C34 N4 C43 111.13(17)
C33 N4 C43 112.59(17)
C34 N4 In2 110.42(13)
C33 N4 In2 108.58(12)
C43 N4 In2 106.22(11)
C1 O1 In1 125.23(11)
C59 O2 In1 121.43(11)
C59 O2 In2 119.75(11)
In1 O2 In2 116.42(6)
C30 O3 In2 132.52(12)
In2 Cl1 In1 86.835(15)
O1 In1 O2 92.04(5)
O1 In1 N1 87.86(5)
O2 In1 N1 94.42(5)
O1 In1 N2 104.55(5)
O2 In1 N2 160.35(5)
N1 In1 N2 76.07(6)
O1 In1 Cl2 95.91(4)
O2 In1 Cl2 96.74(4)
N1 In1 Cl2 168.08(4)
N2 In1 Cl2 92.03(4)
O1 In1 Cl1 165.13(4)
O2 In1 Cl1 77.31(4)
N1 In1 Cl1 82.72(4)
N2 In1 Cl1 84.37(4)
Cl2 In1 Cl1 95.638(18)
O3 In2 O2 95.59(5)
O3 In2 N3 87.88(6)
O2 In2 N3 91.83(5)
O3 In2 N4 99.38(6)
O2 In2 N4 160.64(5)
N3 In2 N4 76.60(6)
O3 In2 Cl3 96.56(4)
O2 In2 Cl3 97.02(4)
N3 In2 Cl3 169.65(4)
N4 In2 Cl3 93.42(4)
O3 In2 Cl1 168.94(4)
O2 In2 Cl1 77.19(4)
N3 In2 Cl1 84.02(4)
N4 In2 Cl1 86.09(4)
Cl3 In2 Cl1 92.682(19)
N5 C62 C61 173.9(8)
C62 C61 H61A 109.5
C62 C61 H61B 109.5
H61A C61 H61B 109.5
C62 C61 H61C 109.5
H61A C61 H61C 109.5
H61B C61 H61C 109.5

loop_
_geom_bond_atom_site_label_1
_geom_bond_atom_site_label_2
_geom_bond_distance
C1 O1 1.342(2)
C1 C6 1.410(3)
C1 C2 1.421(2)
C2 C3 1.400(3)
C2 C20 1.533(3)
C3 C4 1.398(3)
C3 H3 0.9300
C4 C5 1.396(3)
C4 C10 1.534(3)
C5 C6 1.390(3)
C5 H5 0.9300
C6 C7 1.511(2)
C7 N1 1.497(2)
C7 H7A 0.9700
C7 H7B 0.9700
C8 N2 1.487(3)
C8 H8A 0.9600
C8 H8B 0.9600
C8 H8C 0.9600
C9 N2 1.488(3)
C9 H9A 0.9600
C9 H9B 0.9600
C9 H9C 0.9600
C10 C12 1.524(3)
C10 C13 1.527(3)
C10 C11 1.529(3)
C11 H11A 0.9600
C11 H11B 0.9600
C11 H11C 0.9600
C12 H12A 0.9600
C12 H12B 0.9600
C12 H12C 0.9600
C13 H13A 0.9600
C13 H13B 0.9600
C13 H13C 0.9600
C14 N1 1.488(2)
C14 C16 1.528(3)
C14 C15 1.532(3)
C14 H14 0.9800
C15 N2 1.492(2)
C15 C17 1.532(3)
C15 H15 0.9800
C16 C18 1.528(3)
C16 H16A 0.9700
C16 H16B 0.9700
C17 C19 1.527(3)
C17 H17A 0.9700
C17 H17B 0.9700
C18 C19 1.518(3)
C18 H18A 0.9700
C18 H18B 0.9700
C19 H19A 0.9700
C19 H19B 0.9700
C20 C29 1.545(3)
C20 C22 1.546(3)
C20 C21 1.550(3)
C21 C25 1.541(3)
C21 H21A 0.9700
C21 H21B 0.9700
C22 C23 1.538(3)
C22 H22A 0.9700
C22 H22B 0.9700
C23 C28 1.518(3)
C23 C24 1.534(3)
C23 H23 0.9800
C24 C25 1.533(3)
C24 H24A 0.9700
C24 H24B 0.9700
C25 C27 1.513(5)
C25 H25 0.9800
C26 C27 1.528(5)
C26 C29 1.542(3)
C26 C28 1.546(3)
C26 H26 0.9800
C27 H27A 0.9700
C27 H27B 0.9700
C28 H28A 0.9700
C28 H28B 0.9700
C29 H29A 0.9700
C29 H29B 0.9700
C30 O3 1.344(2)
C30 C31 1.415(3)
C30 C38 1.425(3)
C31 C35 1.395(3)
C31 C32 1.512(3)
C32 N3 1.494(3)
C32 H32A 0.9700
C32 H32B 0.9700
C33 N4 1.481(3)
C33 H33A 0.9600
C33 H33B 0.9600
C33 H33C 0.9600
C34 N4 1.478(3)
C34 H34A 0.9600
C34 H34B 0.9600
C34 H34C 0.9600
C35 C36 1.386(3)
C35 H35 0.9300
C36 C37 1.402(3)
C36 C39 1.539(3)
C37 C38 1.401(3)
C37 H37 0.9300
C38 C50 1.536(2)
C39 C42 1.535(3)
C39 C41 1.538(3)
C39 C40 1.541(3)
C40 H40A 0.9600
C40 H40B 0.9600
C40 H40C 0.9600
C41 H41A 0.9600
C41 H41B 0.9600
C41 H41C 0.9600
C42 H42A 0.9600
C42 H42B 0.9600
C42 H42C 0.9600
C43 N4 1.495(3)
C43 C44 1.534(3)
C43 C45 1.538(3)
C43 H43 0.9800
C44 N3 1.486(2)
C44 C46 1.533(3)
C44 H44 0.9800
C45 C47 1.528(3)
C45 H45A 0.9700
C45 H45B 0.9700
C46 C48 1.541(4)
C46 H46A 0.9700
C46 H46B 0.9700
C47 C48 1.516(5)
C47 H47A 0.9700
C47 H47B 0.9700
C48 H48A 0.9700
C48 H48B 0.9700
C49 C54 1.526(3)
C49 C50 1.544(2)
C49 H49A 0.9700
C49 H49B 0.9700
C50 C51 1.541(3)
C50 C56 1.556(2)
C51 C52 1.545(3)
C51 H51A 0.9700
C51 H51B 0.9700
C52 C53 1.532(3)
C52 C57 1.536(3)
C52 H52 0.9800
C53 C54 1.537(3)
C53 H53A 0.9700
C53 H53B 0.9700
C54 C55 1.540(3)
C54 H54 0.9800
C55 C58 1.536(3)
C55 H55A 0.9700
C55 H55B 0.9700
C56 C58 1.541(3)
C56 H56A 0.9700
C56 H56B 0.9700
C57 C58 1.530(3)
C57 H57A 0.9700
C57 H57B 0.9700
C58 H58 0.9800
C59 O2 1.449(2)
C59 C60 1.523(4)
C59 H59A 0.9700
C59 H59B 0.9700
C60 H60A 0.9600
C60 H60B 0.9600
C60 H60C 0.9600
N1 In1 2.2708(16)
N1 H1 0.9100
N2 In1 2.3806(17)
N3 In2 2.2594(16)
N3 H3A 0.9100
N4 In2 2.3680(16)
O1 In1 2.0792(13)
O2 In1 2.1411(13)
O2 In2 2.1486(13)
O3 In2 2.0590(13)
Cl1 In2 2.6523(5)
Cl1 In1 2.6525(5)
Cl2 In1 2.4221(5)
Cl3 In2 2.4200(5)
C62 N5 1.090(9)
C62 C61 1.368(8)
C61 H61A 0.9600
C61 H61B 0.9600
C61 H61C 0.9600

loop_
_geom_torsion_atom_site_label_1
_geom_torsion_atom_site_label_2
_geom_torsion_atom_site_label_3
_geom_torsion_atom_site_label_4
_geom_torsion
O1 C1 C2 C3 -174.11(17)
C6 C1 C2 C3 6.7(3)
O1 C1 C2 C20 7.7(3)
C6 C1 C2 C20 -171.53(18)
C1 C2 C3 C4 -1.6(3)
C20 C2 C3 C4 176.59(19)
C2 C3 C4 C5 -3.8(3)
C2 C3 C4 C10 176.14(19)
C3 C4 C5 C6 4.1(3)
C10 C4 C5 C6 -175.85(19)
C4 C5 C6 C1 1.0(3)
C4 C5 C6 C7 -179.24(17)
O1 C1 C6 C5 174.26(17)
C2 C1 C6 C5 -6.5(3)
O1 C1 C6 C7 -5.5(3)
C2 C1 C6 C7 173.74(17)
C5 C6 C7 N1 -113.00(19)
C1 C6 C7 N1 66.8(2)
C5 C4 C10 C12 176.9(2)
C3 C4 C10 C12 -3.0(3)
C5 C4 C10 C13 55.9(3)
C3 C4 C10 C13 -124.0(2)
C5 C4 C10 C11 -63.6(3)
C3 C4 C10 C11 116.5(2)
N1 C14 C15 N2 47.6(2)
C16 C14 C15 N2 173.17(16)
N1 C14 C15 C17 174.39(15)
C16 C14 C15 C17 -60.0(2)
N1 C14 C16 C18 -175.70(17)
C15 C14 C16 C18 58.8(2)
N2 C15 C17 C19 -176.10(17)
C14 C15 C17 C19 58.6(2)
C14 C16 C18 C19 -54.7(2)
C16 C18 C19 C17 53.4(3)
C15 C17 C19 C18 -56.2(3)
C3 C2 C20 C29 -120.7(2)
C1 C2 C20 C29 57.4(2)
C3 C2 C20 C22 -1.7(3)
C1 C2 C20 C22 176.38(18)
C3 C2 C20 C21 118.1(2)
C1 C2 C20 C21 -63.8(2)
C2 C20 C21 C25 177.86(19)
C29 C20 C21 C25 56.6(2)
C22 C20 C21 C25 -59.1(2)
C2 C20 C22 C23 -177.71(17)
C29 C20 C22 C23 -57.6(2)
C21 C20 C22 C23 59.3(2)
C20 C22 C23 C28 59.8(2)
C20 C22 C23 C24 -61.0(2)
C28 C23 C24 C25 -61.1(2)
C22 C23 C24 C25 59.6(3)
C23 C24 C25 C27 60.3(3)
C23 C24 C25 C21 -60.3(3)
C20 C21 C25 C27 -59.2(2)
C20 C21 C25 C24 61.4(3)
C24 C25 C27 C26 -59.8(2)
C21 C25 C27 C26 60.9(2)
C29 C26 C27 C25 -60.4(2)
C28 C26 C27 C25 58.9(2)
C24 C23 C28 C26 60.3(2)
C22 C23 C28 C26 -60.0(3)
C27 C26 C28 C23 -58.9(3)
C29 C26 C28 C23 60.9(3)
C27 C26 C29 C20 58.5(2)
C28 C26 C29 C20 -61.4(3)
C2 C20 C29 C26 -179.36(18)
C22 C20 C29 C26 58.8(2)
C21 C20 C29 C26 -56.4(2)
O3 C30 C31 C35 -177.89(17)
C38 C30 C31 C35 0.8(3)
O3 C30 C31 C32 -5.3(3)
C38 C30 C31 C32 173.36(17)
C35 C31 C32 N3 -136.21(18)
C30 C31 C32 N3 51.0(3)
C30 C31 C35 C36 2.3(3)
C32 C31 C35 C36 -170.76(18)
C31 C35 C36 C37 -3.2(3)
C31 C35 C36 C39 178.28(18)
C35 C36 C37 C38 1.1(3)
C39 C36 C37 C38 179.60(17)
C36 C37 C38 C30 1.8(3)
C36 C37 C38 C50 -176.84(17)
O3 C30 C38 C37 176.02(16)
C31 C30 C38 C37 -2.7(3)
O3 C30 C38 C50 -5.3(3)
C31 C30 C38 C50 175.95(16)
C35 C36 C39 C42 -171.98(18)
C37 C36 C39 C42 9.6(3)
C35 C36 C39 C41 67.1(2)
C37 C36 C39 C41 -111.3(2)
C35 C36 C39 C40 -51.5(2)
C37 C36 C39 C40 130.0(2)
N4 C43 C44 N3 51.6(2)
C45 C43 C44 N3 -179.96(17)
N4 C43 C44 C46 173.16(19)
C45 C43 C44 C46 -58.4(2)
N4 C43 C45 C47 -174.0(2)
C44 C43 C45 C47 59.2(3)
N3 C44 C46 C48 178.9(3)
C43 C44 C46 C48 57.5(3)
C43 C45 C47 C48 -58.4(4)
C45 C47 C48 C46 56.3(4)
C44 C46 C48 C47 -56.4(4)
C37 C38 C50 C51 1.3(2)
C30 C38 C50 C51 -177.34(16)
C37 C38 C50 C49 119.95(18)
C30 C38 C50 C49 -58.6(2)
C37 C38 C50 C56 -120.02(18)
C30 C38 C50 C56 61.4(2)
C54 C49 C50 C38 179.92(15)
C54 C49 C50 C51 -57.8(2)
C54 C49 C50 C56 57.4(2)
C38 C50 C51 C52 177.88(15)
C49 C50 C51 C52 58.11(19)
C56 C50 C51 C52 -57.92(19)
C50 C51 C52 C53 -61.0(2)
C50 C51 C52 C57 59.2(2)
C57 C52 C53 C54 -61.2(2)
C51 C52 C53 C54 59.7(2)
C50 C49 C54 C53 59.7(2)
C50 C49 C54 C55 -60.5(2)
C52 C53 C54 C49 -59.3(2)
C52 C53 C54 C55 60.1(2)
C49 C54 C55 C58 61.0(2)
C53 C54 C55 C58 -59.3(2)
C38 C50 C56 C58 -176.20(15)
C51 C50 C56 C58 59.28(19)
C49 C50 C56 C58 -55.9(2)
C53 C52 C57 C58 61.7(2)
C51 C52 C57 C58 -58.6(2)
C52 C57 C58 C55 -60.7(2)
C52 C57 C58 C56 59.6(2)
C54 C55 C58 C57 59.4(2)
C54 C55 C58 C56 -60.8(2)
C50 C56 C58 C57 -61.4(2)
C50 C56 C58 C55 58.8(2)
C16 C14 N1 C7 85.05(19)
C15 C14 N1 C7 -150.10(16)
C16 C14 N1 In1 -150.20(13)
C15 C14 N1 In1 -25.35(19)
C6 C7 N1 C14 62.0(2)
C6 C7 N1 In1 -65.75(16)
C17 C15 N2 C8 -49.5(2)
C14 C15 N2 C8 73.9(2)
C17 C15 N2 C9 72.3(2)
C14 C15 N2 C9 -164.37(16)
C17 C15 N2 In1 -167.42(13)
C14 C15 N2 In1 -44.06(17)
C46 C44 N3 C32 81.0(2)
C43 C44 N3 C32 -158.13(16)
C46 C44 N3 In2 -150.88(19)
C43 C44 N3 In2 -30.0(2)
C31 C32 N3 C44 67.3(2)
C31 C32 N3 In2 -62.90(18)
C44 C43 N4 C34 -165.32(17)
C45 C43 N4 C34 68.8(2)
C44 C43 N4 C33 73.5(2)
C45 C43 N4 C33 -52.4(2)
C44 C43 N4 In2 -45.20(18)
C45 C43 N4 In2 -171.09(16)
C6 C1 O1 In1 -43.9(2)
C2 C1 O1 In1 136.91(15)
C60 C59 O2 In1 -117.57(18)
C60 C59 O2 In2 80.6(2)
C31 C30 O3 In2 -16.6(3)
C38 C30 O3 In2 164.76(12)
C1 O1 In1 O2 125.10(15)
C1 O1 In1 N1 30.74(15)
C1 O1 In1 N2 -44.27(15)
C1 O1 In1 Cl2 -137.92(14)
C1 O1 In1 Cl1 81.3(2)
C59 O2 In1 O1 14.66(15)
In2 O2 In1 O1 177.03(7)
C59 O2 In1 N1 102.67(14)
In2 O2 In1 N1 -94.96(7)
C59 O2 In1 N2 162.58(16)
In2 O2 In1 N2 -35.05(19)
C59 O2 In1 Cl2 -81.53(14)
In2 O2 In1 Cl2 80.84(6)
C59 O2 In1 Cl1 -175.82(14)
In2 O2 In1 Cl1 -13.45(5)
C14 N1 In1 O1 -104.22(12)
C7 N1 In1 O1 21.91(11)
C14 N1 In1 O2 163.90(12)
C7 N1 In1 O2 -69.98(11)
C14 N1 In1 N2 1.34(12)
C7 N1 In1 N2 127.47(12)
C14 N1 In1 Cl2 4.5(3)
C7 N1 In1 Cl2 130.64(17)
C14 N1 In1 Cl1 87.31(12)
C7 N1 In1 Cl1 -146.56(11)
C8 N2 In1 O1 -15.83(13)
C9 N2 In1 O1 -133.62(13)
C15 N2 In1 O1 106.81(12)
C8 N2 In1 O2 -162.57(15)
C9 N2 In1 O2 79.6(2)
C15 N2 In1 O2 -39.9(2)
C8 N2 In1 N1 -99.85(13)
C9 N2 In1 N1 142.35(14)
C15 N2 In1 N1 22.79(11)
C8 N2 In1 Cl2 80.81(12)
C9 N2 In1 Cl2 -36.99(13)
C15 N2 In1 Cl2 -156.56(11)
C8 N2 In1 Cl1 176.27(12)
C9 N2 In1 Cl1 58.48(13)
C15 N2 In1 Cl1 -61.09(11)
In2 Cl1 In1 O1 54.84(15)
In2 Cl1 In1 O2 9.73(4)
In2 Cl1 In1 N1 105.95(4)
In2 Cl1 In1 N2 -177.42(4)
In2 Cl1 In1 Cl2 -85.929(17)
C30 O3 In2 O2 92.42(16)
C30 O3 In2 N3 0.79(16)
C30 O3 In2 N4 -75.25(16)
C30 O3 In2 Cl3 -169.83(15)
C30 O3 In2 Cl1 43.7(3)
C59 O2 In2 O3 4.64(14)
In1 O2 In2 O3 -158.04(7)
C59 O2 In2 N3 92.69(14)
In1 O2 In2 N3 -69.99(7)
C59 O2 In2 N4 145.20(18)
In1 O2 In2 N4 -17.5(2)
C59 O2 In2 Cl3 -92.69(14)
In1 O2 In2 Cl3 104.62(6)
C59 O2 In2 Cl1 176.14(14)
In1 O2 In2 Cl1 13.46(5)
C44 N3 In2 O3 -95.53(14)
C32 N3 In2 O3 35.10(12)
C44 N3 In2 O2 168.95(14)
C32 N3 In2 O2 -60.42(12)
C44 N3 In2 N4 4.64(13)
C32 N3 In2 N4 135.27(13)
C44 N3 In2 Cl3 20.2(3)
C32 N3 In2 Cl3 150.8(2)
C44 N3 In2 Cl1 92.03(13)
C32 N3 In2 Cl1 -137.34(12)
C34 N4 In2 O3 -132.33(14)
C33 N4 In2 O3 -14.23(14)
C43 N4 In2 O3 107.09(13)
C34 N4 In2 O2 87.5(2)
C33 N4 In2 O2 -154.38(16)
C43 N4 In2 O2 -33.1(2)
C34 N4 In2 N3 142.13(15)
C33 N4 In2 N3 -99.76(14)
C43 N4 In2 N3 21.55(12)
C34 N4 In2 Cl3 -35.10(14)
C33 N4 In2 Cl3 83.00(13)
C43 N4 In2 Cl3 -155.69(12)
C34 N4 In2 Cl1 57.35(14)
C33 N4 In2 Cl1 175.46(13)
C43 N4 In2 Cl1 -63.23(12)
In1 Cl1 In2 O3 40.3(2)
In1 Cl1 In2 O2 -9.70(4)
In1 Cl1 In2 N3 83.55(4)
In1 Cl1 In2 N4 160.46(4)
In1 Cl1 In2 Cl3 -106.290(18)
